data_2311558
loop_
_publ_author_name
'H\"okelek, Tuncer'
'Yavuz, Vijdan'
'Dal, Hakan'
'Necefo\(glu, Hacali'

_publ_section_title
;
 Crystal structure and Hirshfeld surface analysis of
 aqua-bis-(nicotinamide-\k<i>N</i>)bis-(4-sulfamoylbenzoato-\k<i>O</i><sup>1</sup>)copper(II).
;
_journal_coeditor_code XU5914
_journal_issue 'Pt 1'
_journal_name_full 'Acta crystallographica. Section E, Crystallographic communications'
_journal_page_first 45
_journal_page_last 50
_journal_paper_doi 10.1107/S2056989017017765
_journal_volume 74
_journal_year 2018
_chemical_formula_iupac '[Cu (C7 H6 N O4 S)2 (C6 H6 N2 O)2 (H2 O)]'
_chemical_formula_moiety 'C26 H26 Cu N6 O11 S2'
_chemical_formula_sum 'C26 H26 Cu N6 O11 S2'
_chemical_formula_weight 726.20
_chemical_name_systematic
;
Aquabis(nicotinamide-\k<i>N</i>)bis(4-sulfamoylbenzoato-\k<i>O</i>^1^)copper(II)
;
_space_group_IT_number 15
_space_group_name_Hall '-C 2yc'
_space_group_name_H-M_alt 'C 1 2/c 1'
_symmetry_cell_setting monoclinic
_symmetry_space_group_name_Hall '-C 2yc'
_symmetry_space_group_name_H-M 'C 1 2/c 1'
_atom_sites_solution_hydrogens geom
_atom_sites_solution_primary direct
_atom_sites_solution_secondary difmap
_audit_creation_method SHELXL-97
_cell_angle_alpha 90.00
_cell_angle_beta 118.027(11)
_cell_angle_gamma 90.00
_cell_formula_units_Z 4
_cell_length_a 24.2353(4)
_cell_length_b 5.6080(2)
_cell_length_c 24.9702(4)
_cell_measurement_reflns_used 9671
_cell_measurement_temperature 296(2)
_cell_measurement_theta_max 26.53
_cell_measurement_theta_min 3.22
_cell_volume 2995.7(3)
_computing_cell_refinement
;
<i>SAINT</i> (Bruker, 2012)
;
_computing_data_collection
;
<i>APEX2</i> (Bruker, 2012)
;
_computing_data_reduction
;
<i>SAINT</i> (Bruker, 2012)
;
_computing_molecular_graphics
;
<i>ORTEP-3 for Windows</i> (Farrugia, 2012)
;
_computing_publication_material
;
WinGX (Farrugia, 2012) and PLATON (Spek, 2015)
;
_computing_structure_refinement
;
<i>SHELXL97</i> (Sheldrick, 2008)
;
_computing_structure_solution
;
<i>SHELXS97</i> (Sheldrick, 2008)
;
_diffrn_ambient_temperature 296(2)
_diffrn_measured_fraction_theta_full 0.995
_diffrn_measured_fraction_theta_max 0.995
_diffrn_measurement_device_type 'Bruker APEXII CCD'
_diffrn_measurement_method '\f and \w scans'
_diffrn_radiation_monochromator graphite
_diffrn_radiation_source 'fine-focus sealed tube'
_diffrn_radiation_type MoK\a
_diffrn_radiation_wavelength 0.71073
_diffrn_reflns_av_R_equivalents 0.0492
_diffrn_reflns_av_sigmaI/netI 0.0333
_diffrn_reflns_limit_h_max 30
_diffrn_reflns_limit_h_min -30
_diffrn_reflns_limit_k_max 7
_diffrn_reflns_limit_k_min -6
_diffrn_reflns_limit_l_max 31
_diffrn_reflns_limit_l_min -31
_diffrn_reflns_number 26534
_diffrn_reflns_theta_full 26.47
_diffrn_reflns_theta_max 26.47
_diffrn_reflns_theta_min 3.22
_exptl_absorpt_coefficient_mu 0.939
_exptl_absorpt_correction_T_max 0.853
_exptl_absorpt_correction_T_min 0.812
_exptl_absorpt_correction_type multi-scan
_exptl_absorpt_process_details
;
(SADABS; Bruker, 2012)
;
_exptl_crystal_colour blue
_exptl_crystal_density_diffrn 1.610
_exptl_crystal_density_method 'not measured'
_exptl_crystal_description block
_exptl_crystal_F_000 1492
_exptl_crystal_size_max 0.22
_exptl_crystal_size_mid 0.17
_exptl_crystal_size_min 0.15
_refine_diff_density_max 0.498
_refine_diff_density_min -0.576
_refine_ls_extinction_method none
_refine_ls_goodness_of_fit_ref 1.099
_refine_ls_hydrogen_treatment mixed
_refine_ls_matrix_type full
_refine_ls_number_parameters 227
_refine_ls_number_reflns 3069
_refine_ls_number_restraints 0
_refine_ls_restrained_S_all 1.099
_refine_ls_R_factor_all 0.0652
_refine_ls_R_factor_gt 0.0477
_refine_ls_shift/su_max 0.000
_refine_ls_shift/su_mean 0.000
_refine_ls_structure_factor_coef Fsqd
_refine_ls_weighting_details 'calc w=1/[\s^2^(Fo^2^)+(0.0186P)^2^+15.4435P] where P=(Fo^2^+2Fc^2^)/3'
_refine_ls_weighting_scheme calc
_refine_ls_wR_factor_gt 0.0958
_refine_ls_wR_factor_ref 0.1087
_reflns_number_gt 2535
_reflns_number_total 3069
_reflns_threshold_expression I>2sigma(I)
_cod_data_source_file xu5914sup1.cif
_cod_data_source_block I
_cod_original_sg_symbol_H-M 'C 2/c'
_cod_database_code 2311558

loop_
_symmetry_equiv_pos_as_xyz
'x, y, z'
'-x, y, -z+1/2'
'x+1/2, y+1/2, z'
'-x+1/2, y+1/2, -z+1/2'
'-x, -y, -z'
'x, -y, z-1/2'
'-x+1/2, -y+1/2, -z'
'x+1/2, -y+1/2, z-1/2'

loop_
_atom_site_type_symbol
_atom_site_label
_atom_site_fract_x
_atom_site_fract_y
_atom_site_fract_z
_atom_site_U_iso_or_equiv
_atom_site_adp_type
_atom_site_calc_flag
_atom_site_refinement_flags
_atom_site_occupancy
_atom_site_symmetry_multiplicity
Cu Cu1 0.5000 0.37776(10) 0.7500 0.02603(16) Uani d S 1 2
S S1 0.24180(5) 0.3629(2) 0.89016(5) 0.0522(3) Uani d . 1 1
O O1 0.40911(14) -0.0206(5) 0.75744(16) 0.0598(9) Uani d . 1 1
O O2 0.41703(10) 0.3706(4) 0.74704(10) 0.0324(5) Uani d . 1 1
O O3 0.28139(15) 0.2819(9) 0.95048(13) 0.0852(13) Uani d . 1 1
O O4 0.22142(16) 0.6045(7) 0.87921(18) 0.0791(11) Uani d . 1 1
O O5 0.52585(16) 0.8045(7) 0.56765(14) 0.0885(13) Uani d . 1 1
O O6 0.5000 0.7606(7) 0.7500 0.0580(13) Uani d S 1 2
H H61 0.475(2) 0.848(8) 0.755(2) 0.066(15) Uiso d . 1 1
N N1 0.46156(12) 0.3576(5) 0.65848(12) 0.0310(6) Uani d . 1 1
N N2 0.4387(3) 0.7680(9) 0.48231(18) 0.0793(16) Uani d . 1 1
H H21 0.449(2) 0.875(10) 0.469(2) 0.073(17) Uiso d . 1 1
H H22 0.402(3) 0.725(14) 0.465(3) 0.14(3) Uiso d . 1 1
N N3 0.18052(17) 0.1999(9) 0.86238(19) 0.0613(11) Uani d . 1 1
H H31 0.153(3) 0.239(11) 0.825(3) 0.092 Uiso d . 1 1
H H32 0.191(3) 0.041(11) 0.874(3) 0.092 Uiso d . 1 1
C C1 0.39732(15) 0.1892(6) 0.76359(16) 0.0330(7) Uani d . 1 1
C C2 0.35674(14) 0.2360(6) 0.79293(14) 0.0268(6) Uani d . 1 1
C C3 0.35135(16) 0.0600(6) 0.82907(16) 0.0349(8) Uani d . 1 1
H H3 0.3721 -0.0843 0.8340 0.042 Uiso calc R 1 1
C C4 0.31532(16) 0.0973(7) 0.85791(16) 0.0391(8) Uani d . 1 1
H H4 0.3121 -0.0201 0.8826 0.047 Uiso calc R 1 1
C C5 0.28411(15) 0.3119(7) 0.84941(15) 0.0348(8) Uani d . 1 1
C C6 0.28860(16) 0.4881(7) 0.81305(16) 0.0379(8) Uani d . 1 1
H H6 0.2667 0.6303 0.8071 0.045 Uiso calc R 1 1
C C7 0.32605(15) 0.4514(6) 0.78542(16) 0.0344(8) Uani d . 1 1
H H7 0.3305 0.5712 0.7620 0.041 Uiso calc R 1 1
C C8 0.47946(16) 0.5133(6) 0.62909(15) 0.0328(7) Uani d . 1 1
H H8 0.5116 0.6192 0.6518 0.039 Uiso calc R 1 1
C C9 0.45234(16) 0.5243(7) 0.56628(15) 0.0368(8) Uani d . 1 1
C C10 0.40550(18) 0.3622(8) 0.53334(17) 0.0499(10) Uani d . 1 1
H H10 0.3865 0.3632 0.4912 0.060 Uiso calc R 1 1
C C11 0.38710(19) 0.1995(8) 0.56309(18) 0.0523(10) Uani d . 1 1
H H11 0.3558 0.0892 0.5414 0.063 Uiso calc R 1 1
C C12 0.41574(16) 0.2027(7) 0.62562(16) 0.0392(8) Uani d . 1 1
H H12 0.4029 0.0940 0.6457 0.047 Uiso calc R 1 1
C C13 0.47507(18) 0.7119(7) 0.53885(16) 0.0433(9) Uani d . 1 1

loop_
_atom_site_aniso_label
_atom_site_aniso_U_11
_atom_site_aniso_U_22
_atom_site_aniso_U_33
_atom_site_aniso_U_12
_atom_site_aniso_U_13
_atom_site_aniso_U_23
Cu1 0.0283(3) 0.0251(3) 0.0346(3) 0.000 0.0230(2) 0.000
S1 0.0401(5) 0.0787(8) 0.0529(6) -0.0098(5) 0.0344(5) -0.0187(6)
O1 0.0730(19) 0.0313(15) 0.112(3) 0.0088(14) 0.074(2) -0.0004(16)
O2 0.0299(11) 0.0354(13) 0.0409(12) -0.0012(10) 0.0242(10) 0.0018(11)
O3 0.061(2) 0.159(4) 0.0415(16) -0.010(2) 0.0294(15) -0.012(2)
O4 0.079(2) 0.076(2) 0.118(3) -0.0090(19) 0.076(2) -0.032(2)
O5 0.077(2) 0.113(3) 0.0510(18) -0.054(2) 0.0096(17) 0.0285(19)
O6 0.062(3) 0.0222(19) 0.125(4) 0.000 0.073(3) 0.000
N1 0.0304(13) 0.0338(15) 0.0363(14) -0.0026(12) 0.0218(12) 0.0023(12)
N2 0.088(3) 0.082(3) 0.041(2) -0.037(3) 0.007(2) 0.024(2)
N3 0.042(2) 0.086(3) 0.070(2) -0.011(2) 0.0388(19) -0.007(2)
C1 0.0293(16) 0.0304(18) 0.0480(19) -0.0003(14) 0.0253(15) 0.0002(15)
C2 0.0242(14) 0.0255(16) 0.0349(16) -0.0009(13) 0.0173(13) -0.0004(13)
C3 0.0351(17) 0.0266(17) 0.048(2) 0.0040(14) 0.0236(16) 0.0042(15)
C4 0.0406(19) 0.042(2) 0.0438(19) -0.0010(16) 0.0271(17) 0.0084(17)
C5 0.0261(16) 0.048(2) 0.0380(18) -0.0042(15) 0.0215(15) -0.0063(16)
C6 0.0343(17) 0.0341(19) 0.053(2) 0.0072(15) 0.0268(17) -0.0018(17)
C7 0.0366(18) 0.0305(17) 0.0442(19) 0.0062(14) 0.0257(16) 0.0064(15)
C8 0.0365(17) 0.0331(18) 0.0324(17) -0.0041(15) 0.0191(14) 0.0028(14)
C9 0.0379(18) 0.0387(19) 0.0351(18) -0.0036(16) 0.0183(15) 0.0030(16)
C10 0.049(2) 0.062(3) 0.0333(18) -0.017(2) 0.0154(17) -0.0004(19)
C11 0.052(2) 0.058(3) 0.044(2) -0.023(2) 0.0201(19) -0.007(2)
C12 0.0397(19) 0.040(2) 0.046(2) -0.0100(16) 0.0270(17) 0.0002(17)
C13 0.050(2) 0.046(2) 0.0348(19) -0.0064(18) 0.0214(17) 0.0045(17)

loop_
_atom_type_symbol
_atom_type_description
_atom_type_scat_dispersion_real
_atom_type_scat_dispersion_imag
_atom_type_scat_source
C C 0.0033 0.0016 'International Tables Vol C Tables 4.2.6.8 and 6.1.1.4'
H H 0.0000 0.0000 'International Tables Vol C Tables 4.2.6.8 and 6.1.1.4'
Cu Cu 0.3201 1.2651 'International Tables Vol C Tables 4.2.6.8 and 6.1.1.4'
N N 0.0061 0.0033 'International Tables Vol C Tables 4.2.6.8 and 6.1.1.4'
O O 0.0106 0.0060 'International Tables Vol C Tables 4.2.6.8 and 6.1.1.4'
S S 0.1246 0.1234 'International Tables Vol C Tables 4.2.6.8 and 6.1.1.4'

loop_
_geom_angle_atom_site_label_1
_geom_angle_atom_site_label_2
_geom_angle_atom_site_label_3
_geom_angle_site_symmetry_1
_geom_angle_site_symmetry_3
_geom_angle
O2 Cu1 O2 . 2_656 177.67(14)
O2 Cu1 N1 . . 92.08(10)
O2 Cu1 N1 2_656 . 87.79(10)
O2 Cu1 N1 . 2_656 87.79(10)
O2 Cu1 N1 2_656 2_656 92.08(10)
N1 Cu1 N1 . 2_656 173.61(16)
O2 Cu1 O6 . . 91.16(7)
O2 Cu1 O6 2_656 . 91.16(7)
N1 Cu1 O6 . . 93.20(8)
N1 Cu1 O6 2_656 . 93.20(8)
O4 S1 O3 . . 120.4(3)
O4 S1 N3 . . 107.1(2)
O3 S1 N3 . . 107.6(2)
O4 S1 C5 . . 106.55(19)
O3 S1 C5 . . 105.69(18)
N3 S1 C5 . . 109.17(19)
C1 O2 Cu1 . . 122.3(2)
Cu1 O6 H61 . . 126(3)
C8 N1 C12 . . 118.4(3)
C8 N1 Cu1 . . 119.1(2)
C12 N1 Cu1 . . 122.3(2)
C13 N2 H21 . . 117(4)
C13 N2 H22 . . 122(5)
H21 N2 H22 . . 118(6)
S1 N3 H31 . . 113(4)
S1 N3 H32 . . 110(4)
H31 N3 H32 . . 122(6)
O1 C1 O2 . . 125.2(3)
O1 C1 C2 . . 118.0(3)
O2 C1 C2 . . 116.8(3)
C7 C2 C3 . . 120.1(3)
C7 C2 C1 . . 121.4(3)
C3 C2 C1 . . 118.6(3)
C4 C3 C2 . . 120.5(3)
C4 C3 H3 . . 119.8
C2 C3 H3 . . 119.8
C5 C4 C3 . . 119.0(3)
C5 C4 H4 . . 120.5
C3 C4 H4 . . 120.5
C6 C5 C4 . . 121.1(3)
C6 C5 S1 . . 120.5(3)
C4 C5 S1 . . 118.3(3)
C5 C6 C7 . . 119.5(3)
C5 C6 H6 . . 120.3
C7 C6 H6 . . 120.3
C2 C7 C6 . . 119.8(3)
C2 C7 H7 . . 120.1
C6 C7 H7 . . 120.1
N1 C8 C9 . . 123.1(3)
N1 C8 H8 . . 118.5
C9 C8 H8 . . 118.5
C10 C9 C8 . . 117.6(3)
C10 C9 C13 . . 124.5(3)
C8 C9 C13 . . 117.9(3)
C11 C10 C9 . . 119.9(3)
C11 C10 H10 . . 120.1
C9 C10 H10 . . 120.1
C10 C11 C12 . . 119.0(4)
C10 C11 H11 . . 120.5
C12 C11 H11 . . 120.5
N1 C12 C11 . . 122.1(3)
N1 C12 H12 . . 118.9
C11 C12 H12 . . 118.9
O5 C13 N2 . . 121.3(4)
O5 C13 C9 . . 121.3(3)
N2 C13 C9 . . 117.4(4)

loop_
_geom_bond_atom_site_label_1
_geom_bond_atom_site_label_2
_geom_bond_site_symmetry_2
_geom_bond_distance
Cu1 O2 . 1.978(2)
Cu1 O2 2_656 1.978(2)
Cu1 N1 . 2.025(3)
Cu1 N1 2_656 2.025(3)
Cu1 O6 . 2.147(4)
S1 O4 . 1.424(4)
S1 O3 . 1.428(3)
S1 N3 . 1.598(4)
S1 C5 . 1.775(3)
O1 C1 . 1.237(4)
O2 C1 . 1.273(4)
O5 C13 . 1.212(5)
O6 H61 . 0.83(4)
N1 C8 . 1.337(4)
N1 C12 . 1.344(4)
N2 C13 . 1.303(5)
N2 H21 . 0.78(6)
N2 H22 . 0.82(7)
N3 H31 . 0.88(5)
N3 H32 . 0.93(6)
C1 C2 . 1.500(4)
C2 C7 . 1.384(4)
C2 C3 . 1.384(5)
C3 C4 . 1.384(5)
C3 H3 . 0.9300
C4 C5 . 1.384(5)
C4 H4 . 0.9300
C5 C6 . 1.380(5)
C6 C7 . 1.389(5)
C6 H6 . 0.9300
C7 H7 . 0.9300
C8 C9 . 1.388(5)
C8 H8 . 0.9300
C9 C10 . 1.383(5)
C9 C13 . 1.495(5)
C10 C11 . 1.377(5)
C10 H10 . 0.9300
C11 C12 . 1.379(5)
C11 H11 . 0.9300
C12 H12 . 0.9300

loop_
_geom_hbond_atom_site_label_D
_geom_hbond_atom_site_label_H
_geom_hbond_atom_site_label_A
_geom_hbond_site_symmetry_A
_geom_hbond_distance_DH
_geom_hbond_distance_HA
_geom_hbond_distance_DA
_geom_hbond_angle_DHA
_geom_hbond_publ_flag
N2 H21 O5 5_676 0.78(5) 2.23(5) 3.009(7) 176(5) yes
N3 H31 O1 4_556 0.88(7) 2.33(7) 3.165(6) 159(6) yes
N3 H32 O4 1_545 0.93(6) 2.54(6) 3.452(6) 165(6) yes
O6 H61 O1 1_565 0.83(5) 1.79(5) 2.603(4) 167(4) yes

loop_
_geom_torsion_atom_site_label_1
_geom_torsion_atom_site_label_2
_geom_torsion_atom_site_label_3
_geom_torsion_atom_site_label_4
_geom_torsion_site_symmetry_1
_geom_torsion
N1 Cu1 O2 C1 . 107.8(3)
N1 Cu1 O2 C1 2_656 -65.8(3)
O6 Cu1 O2 C1 . -158.9(2)
O2 Cu1 N1 C8 . 130.0(3)
O2 Cu1 N1 C8 2_656 -52.3(3)
O6 Cu1 N1 C8 . 38.8(2)
O2 Cu1 N1 C12 . -45.7(3)
O2 Cu1 N1 C12 2_656 132.0(3)
O6 Cu1 N1 C12 . -137.0(3)
Cu1 O2 C1 O1 . -33.8(5)
Cu1 O2 C1 C2 . 146.0(2)
O1 C1 C2 C7 . -160.2(4)
O2 C1 C2 C7 . 19.9(5)
O1 C1 C2 C3 . 21.1(5)
O2 C1 C2 C3 . -158.8(3)
C7 C2 C3 C4 . 0.1(5)
C1 C2 C3 C4 . 178.8(3)
C2 C3 C4 C5 . 0.8(5)
C3 C4 C5 C6 . -0.2(5)
C3 C4 C5 S1 . -176.5(3)
O4 S1 C5 C6 . -3.5(4)
O3 S1 C5 C6 . -132.7(3)
N3 S1 C5 C6 . 111.8(3)
O4 S1 C5 C4 . 172.7(3)
O3 S1 C5 C4 . 43.5(4)
N3 S1 C5 C4 . -72.0(3)
C4 C5 C6 C7 . -1.3(5)
S1 C5 C6 C7 . 174.9(3)
C3 C2 C7 C6 . -1.6(5)
C1 C2 C7 C6 . 179.7(3)
C5 C6 C7 C2 . 2.2(5)
C12 N1 C8 C9 . 0.9(5)
Cu1 N1 C8 C9 . -175.0(3)
N1 C8 C9 C10 . -1.3(6)
N1 C8 C9 C13 . 178.0(3)
C8 C9 C10 C11 . 0.6(6)
C13 C9 C10 C11 . -178.6(4)
C9 C10 C11 C12 . 0.4(7)
C8 N1 C12 C11 . 0.2(5)
Cu1 N1 C12 C11 . 176.0(3)
C10 C11 C12 N1 . -0.8(6)
C10 C9 C13 O5 . -159.7(5)
C8 C9 C13 O5 . 21.1(6)
C10 C9 C13 N2 . 18.7(7)
C8 C9 C13 N2 . -160.4(4)
